data_4129891
loop_
_publ_author_name
'Langeslay, Ryan R.'
'Fieser, Megan E.'
'Ziller, Joseph W.'
'Furche, Filipp'
'Evans, William J.'

_publ_section_title
;
 Expanding Thorium Hydride Chemistry Through Th&#x00B2;&#x207A;, Including
 the Synthesis of a Mixed-Valent Th&#x2074;&#x207A;/Th&#x00B3;&#x207A;
 Hydride Complex.
;
_journal_issue 12
_journal_name_full 'Journal of the American Chemical Society'
_journal_page_first 4036
_journal_page_last 4045
_journal_paper_doi 10.1021/jacs.5b11508
_journal_volume 138
_journal_year 2016
_chemical_formula_sum 'C27 H40 Th'
_chemical_formula_weight 596.63
_space_group_crystal_system trigonal
_space_group_IT_number 148
_space_group_name_Hall '-R 3'
_space_group_name_H-M_alt 'R -3 :H'
_atom_sites_solution_hydrogens mixed
_atom_sites_solution_primary direct
_atom_sites_solution_secondary difmap
_audit_creation_method SHELXL-2014/7
_cell_angle_alpha 90
_cell_angle_beta 90
_cell_angle_gamma 120
_cell_formula_units_Z 6
_cell_length_a 15.8189(7)
_cell_length_b 15.8189(7)
_cell_length_c 16.2473(7)
_cell_measurement_reflns_used 8679
_cell_measurement_temperature 88(2)
_cell_measurement_theta_max 29.05
_cell_measurement_theta_min 2.58
_cell_volume 3521.0(3)
_computing_cell_refinement 'Bruker SAINT 8.34a, 2013'
_computing_data_collection 'Bruker APEX2 2014.11-0, 2014'
_computing_data_reduction 'Bruker SAINT 8.34a, 2013'
_computing_molecular_graphics 'Bruker SHELXTL'
_computing_publication_material 'Bruker SHELXTL'
_computing_structure_refinement 'SHELXL-2014/7 (Sheldrick, 2014)'
_computing_structure_solution 'Bruker SHELXTL 2013/1'
_diffrn_ambient_temperature 88(2)
_diffrn_measured_fraction_theta_full 1.000
_diffrn_measured_fraction_theta_max 0.962
_diffrn_measurement_device_type 'Bruker SMART APEX II CCD'
_diffrn_measurement_method '\f and \w scans'
_diffrn_radiation_type MoK\a
_diffrn_radiation_wavelength 0.71073
_diffrn_reflns_av_R_equivalents 0.0142
_diffrn_reflns_av_unetI/netI 0.0084
_diffrn_reflns_Laue_measured_fraction_full 1.000
_diffrn_reflns_Laue_measured_fraction_max 0.962
_diffrn_reflns_limit_h_max 20
_diffrn_reflns_limit_h_min -20
_diffrn_reflns_limit_k_max 21
_diffrn_reflns_limit_k_min -21
_diffrn_reflns_limit_l_max 22
_diffrn_reflns_limit_l_min -21
_diffrn_reflns_number 14747
_diffrn_reflns_point_group_measured_fraction_full 1.000
_diffrn_reflns_point_group_measured_fraction_max 0.962
_diffrn_reflns_theta_full 25.500
_diffrn_reflns_theta_max 29.147
_diffrn_reflns_theta_min 1.944
_diffrn_source 'fine-focus sealed tube'
_exptl_absorpt_coefficient_mu 6.362
_exptl_absorpt_correction_T_max 0.4997
_exptl_absorpt_correction_T_min 0.2176
_exptl_absorpt_correction_type numerical
_exptl_absorpt_process_details 'Bruker SADABS 2014/5'
_exptl_crystal_colour yellow
_exptl_crystal_density_diffrn 1.688
_exptl_crystal_density_meas ?
_exptl_crystal_density_method not_measured
_exptl_crystal_description irregular
_exptl_crystal_F_000 1752
_exptl_crystal_size_max 0.393
_exptl_crystal_size_mid 0.392
_exptl_crystal_size_min 0.160
_refine_diff_density_max 0.826
_refine_diff_density_min -0.776
_refine_diff_density_rms 0.073
_refine_ls_extinction_method none
_refine_ls_goodness_of_fit_ref 1.079
_refine_ls_hydrogen_treatment mixed
_refine_ls_matrix_type full
_refine_ls_number_parameters 93
_refine_ls_number_reflns 2041
_refine_ls_number_restraints 0
_refine_ls_restrained_S_all 1.079
_refine_ls_R_factor_all 0.0176
_refine_ls_R_factor_gt 0.0142
_refine_ls_shift/su_max 0.000
_refine_ls_shift/su_mean 0.000
_refine_ls_structure_factor_coef Fsqd
_refine_ls_weighting_details 'w=1/[\s^2^(Fo^2^)+(0.0099P)^2^+14.4016P] where P=(Fo^2^+2Fc^2^)/3'
_refine_ls_weighting_scheme calc
_refine_ls_wR_factor_gt 0.0304
_refine_ls_wR_factor_ref 0.0316
_reflns_Friedel_coverage 0.000
_reflns_number_gt 1757
_reflns_number_total 2041
_reflns_threshold_expression 'I > 2\s(I)'
_cod_data_source_file ja5b11508_si_004.cif
_cod_data_source_block rrl46
_cod_depositor_comments
;
The following automatic conversions were performed:

data item '_exptl_crystal_density_meas' value 'not_measured' was
changed to '?' -- the value is perceived as not measured.

Automatic conversion script
Id: cif_fix_values 6909 2019-04-08 15:41:33Z antanas 
;
_cod_database_code 4129891
_shelx_shelxl_version_number 2014/7
_shelx_space_group_comment
; 
The symmetry employed for this shelxl refinement is uniquely defined 
by the following loop, which should always be used as a source of 
symmetry information in preference to the above space-group names. 
They are only intended as comments. 
;
_shelx_estimated_absorpt_t_min 0.189
_shelx_estimated_absorpt_t_max 0.429

loop_
_space_group_symop_operation_xyz
'x, y, z'
'-y, x-y, z'
'-x+y, -x, z'
'x+2/3, y+1/3, z+1/3'
'-y+2/3, x-y+1/3, z+1/3'
'-x+y+2/3, -x+1/3, z+1/3'
'x+1/3, y+2/3, z+2/3'
'-y+1/3, x-y+2/3, z+2/3'
'-x+y+1/3, -x+2/3, z+2/3'
'-x, -y, -z'
'y, -x+y, -z'
'x-y, x, -z'
'-x+2/3, -y+1/3, -z+1/3'
'y+2/3, -x+y+1/3, -z+1/3'
'x-y+2/3, x+1/3, -z+1/3'
'-x+1/3, -y+2/3, -z+2/3'
'y+1/3, -x+y+2/3, -z+2/3'
'x-y+1/3, x+2/3, -z+2/3'

loop_
_atom_site_label
_atom_site_type_symbol
_atom_site_fract_x
_atom_site_fract_y
_atom_site_fract_z
_atom_site_U_iso_or_equiv
_atom_site_adp_type
_atom_site_occupancy
_atom_site_site_symmetry_order
_atom_site_calc_flag
_atom_site_refinement_flags_posn
_atom_site_refinement_flags_adp
_atom_site_refinement_flags_occupancy
_atom_site_disorder_assembly
_atom_site_disorder_group
Th1 Th 0.3333 0.6667 0.41698(2) 0.01409(4) Uani 1 3 d S T P . .
H1 H 0.3333 0.6667 0.558(6) 0.05(3) Uiso 0.55 3 d S . P A 1
H2 H 0.3333 0.6667 0.269(7) 0.05(3) Uiso 0.45 3 d S . P A 2
C1 C 0.45827(14) 0.60868(14) 0.48849(11) 0.0162(3) Uani 1 1 d . . . . .
C2 C 0.37971(13) 0.51839(13) 0.46097(11) 0.0143(3) Uani 1 1 d . . . . .
C3 C 0.38018(13) 0.51850(13) 0.37362(11) 0.0135(3) Uani 1 1 d . . . . .
C4 C 0.45925(14) 0.60891(14) 0.34685(11) 0.0159(3) Uani 1 1 d . . . . .
C5 C 0.50729(13) 0.66390(13) 0.41797(11) 0.0138(3) Uani 1 1 d . . . . .
H5 H 0.5632 0.7274 0.4182 0.017 Uiso 1 1 calc R U . . .
C6 C 0.49060(19) 0.63235(17) 0.57696(13) 0.0320(5) Uani 1 1 d . . . . .
H6A H 0.5085 0.5853 0.5979 0.048 Uiso 1 1 calc R U . . .
H6B H 0.4371 0.6287 0.6101 0.048 Uiso 1 1 calc R U . . .
H6C H 0.5472 0.6984 0.5803 0.048 Uiso 1 1 calc R U . . .
C7 C 0.31935(15) 0.43229(14) 0.51570(12) 0.0200(4) Uani 1 1 d . . . . .
H7A H 0.3557 0.3986 0.5279 0.030 Uiso 1 1 calc R U . . .
H7B H 0.2582 0.3873 0.4878 0.030 Uiso 1 1 calc R U . . .
H7C H 0.3048 0.4548 0.5671 0.030 Uiso 1 1 calc R U . . .
C8 C 0.31884(15) 0.43247(14) 0.31902(12) 0.0183(4) Uani 1 1 d . . . . .
H8A H 0.3167 0.4555 0.2635 0.027 Uiso 1 1 calc R U . . .
H8B H 0.2525 0.3958 0.3413 0.027 Uiso 1 1 calc R U . . .
H8C H 0.3474 0.3900 0.3167 0.027 Uiso 1 1 calc R U . . .
C9 C 0.49269(19) 0.63454(17) 0.25869(13) 0.0325(5) Uani 1 1 d . . . . .
H9A H 0.5228 0.5966 0.2405 0.049 Uiso 1 1 calc R U . . .
H9B H 0.5405 0.7043 0.2548 0.049 Uiso 1 1 calc R U . . .
H9C H 0.4365 0.6194 0.2236 0.049 Uiso 1 1 calc R U . . .

loop_
_atom_site_aniso_label
_atom_site_aniso_U_11
_atom_site_aniso_U_22
_atom_site_aniso_U_33
_atom_site_aniso_U_23
_atom_site_aniso_U_13
_atom_site_aniso_U_12
Th1 0.00782(4) 0.00782(4) 0.02665(6) 0.000 0.000 0.00391(2)
C1 0.0193(9) 0.0159(8) 0.0154(8) -0.0004(7) -0.0037(7) 0.0104(7)
C2 0.0176(8) 0.0139(8) 0.0151(8) 0.0025(7) 0.0025(7) 0.0107(7)
C3 0.0142(8) 0.0135(8) 0.0149(8) -0.0007(6) 0.0004(6) 0.0085(7)
C4 0.0159(8) 0.0166(9) 0.0152(8) 0.0008(7) 0.0033(7) 0.0081(7)
C5 0.0112(8) 0.0139(8) 0.0177(8) 0.0001(7) -0.0005(6) 0.0074(7)
C6 0.0487(14) 0.0235(11) 0.0163(10) -0.0006(8) -0.0111(9) 0.0125(10)
C7 0.0279(10) 0.0160(9) 0.0187(9) 0.0051(7) 0.0054(8) 0.0130(8)
C8 0.0222(9) 0.0161(9) 0.0181(9) -0.0035(7) -0.0005(7) 0.0107(8)
C9 0.0424(14) 0.0243(11) 0.0165(10) 0.0000(8) 0.0103(9) 0.0059(10)

loop_
_atom_type_symbol
_atom_type_description
_atom_type_scat_dispersion_real
_atom_type_scat_dispersion_imag
_atom_type_scat_source
C C 0.0033 0.0016 'International Tables Vol C Tables 4.2.6.8 and 6.1.1.4'
H H 0.0000 0.0000 'International Tables Vol C Tables 4.2.6.8 and 6.1.1.4'
Th Th -7.2400 8.8979 'International Tables Vol C Tables 4.2.6.8 and 6.1.1.4'

loop_
_geom_angle_atom_site_label_1
_geom_angle_atom_site_label_2
_geom_angle_atom_site_label_3
_geom_angle
_geom_angle_site_symmetry_1
_geom_angle_site_symmetry_3
H1 Th1 H2 180.00 . .
Cnt Th1 Cnt 120.00 . 2_665
Cnt Th1 H1 89.8 . .
Cnt Th1 H2 90.2 . .
H1 Th1 C5 89.67(4) . 2_665
H2 Th1 C5 90.33(4) . 2_665
H1 Th1 C5 89.67(4) . 3_565
H2 Th1 C5 90.33(4) . 3_565
C5 Th1 C5 119.997(1) 2_665 3_565
H1 Th1 C5 89.67(4) . .
H2 Th1 C5 90.33(4) . .
C5 Th1 C5 119.997(1) 2_665 .
C5 Th1 C5 119.997(1) 3_565 .
H1 Th1 C1 65.60(4) . 2_665
H2 Th1 C1 114.40(4) . 2_665
C5 Th1 C1 29.31(5) 2_665 2_665
C5 Th1 C1 131.82(5) 3_565 2_665
C5 Th1 C1 101.42(5) . 2_665
H1 Th1 C1 65.60(4) . .
H2 Th1 C1 114.40(4) . .
C5 Th1 C1 131.81(5) 2_665 .
C5 Th1 C1 101.42(5) 3_565 .
C5 Th1 C1 29.31(5) . .
C1 Th1 C1 104.13(5) 2_665 .
H1 Th1 C1 65.60(4) . 3_565
H2 Th1 C1 114.40(4) . 3_565
C5 Th1 C1 101.42(5) 2_665 3_565
C5 Th1 C1 29.31(5) 3_565 3_565
C5 Th1 C1 131.82(5) . 3_565
C1 Th1 C1 104.13(5) 2_665 3_565
C1 Th1 C1 104.13(5) . 3_565
H1 Th1 C4 113.88(4) . 3_565
H2 Th1 C4 66.12(4) . 3_565
C5 Th1 C4 101.89(5) 2_665 3_565
C5 Th1 C4 29.37(5) 3_565 3_565
C5 Th1 C4 132.25(5) . 3_565
C1 Th1 C4 125.85(5) 2_665 3_565
C1 Th1 C4 125.56(5) . 3_565
C1 Th1 C4 48.28(5) 3_565 3_565
H1 Th1 C4 113.88(4) . 2_665
H2 Th1 C4 66.12(4) . 2_665
C5 Th1 C4 29.37(5) 2_665 2_665
C5 Th1 C4 132.26(5) 3_565 2_665
C5 Th1 C4 101.89(5) . 2_665
C1 Th1 C4 48.28(5) 2_665 2_665
C1 Th1 C4 125.85(5) . 2_665
C1 Th1 C4 125.56(5) 3_565 2_665
C4 Th1 C4 104.72(4) 3_565 2_665
H1 Th1 C4 113.88(4) . .
H2 Th1 C4 66.12(4) . .
C5 Th1 C4 132.26(5) 2_665 .
C5 Th1 C4 101.89(5) 3_565 .
C5 Th1 C4 29.37(5) . .
C1 Th1 C4 125.56(5) 2_665 .
C1 Th1 C4 48.28(5) . .
C1 Th1 C4 125.85(5) 3_565 .
C4 Th1 C4 104.72(4) 3_565 .
C4 Th1 C4 104.72(4) 2_665 .
H1 Th1 C2 75.61(4) . .
H2 Th1 C2 104.39(4) . .
C5 Th1 C2 159.81(5) 2_665 .
C5 Th1 C2 74.40(5) 3_565 .
C5 Th1 C2 47.63(5) . .
C1 Th1 C2 130.65(5) 2_665 .
C1 Th1 C2 28.83(5) . .
C1 Th1 C2 85.22(5) 3_565 .
C4 Th1 C2 96.75(5) 3_565 .
C4 Th1 C2 149.21(5) 2_665 .
C4 Th1 C2 47.57(5) . .
H1 Th1 C2 75.61(4) . 3_565
H2 Th1 C2 104.39(4) . 3_565
C5 Th1 C2 74.40(5) 2_665 3_565
C5 Th1 C2 47.63(5) 3_565 3_565
C5 Th1 C2 159.81(5) . 3_565
C1 Th1 C2 85.22(5) 2_665 3_565
C1 Th1 C2 130.65(5) . 3_565
C1 Th1 C2 28.83(5) 3_565 3_565
C4 Th1 C2 47.57(5) 3_565 3_565
C4 Th1 C2 96.75(5) 2_665 3_565
C4 Th1 C2 149.21(5) . 3_565
C2 Th1 C2 114.04(3) . 3_565
H1 Th1 C2 75.61(4) . 2_665
H2 Th1 C2 104.39(4) . 2_665
C5 Th1 C2 47.63(5) 2_665 2_665
C5 Th1 C2 159.81(5) 3_565 2_665
C5 Th1 C2 74.40(5) . 2_665
C1 Th1 C2 28.83(5) 2_665 2_665
C1 Th1 C2 85.22(5) . 2_665
C1 Th1 C2 130.65(5) 3_565 2_665
C4 Th1 C2 149.21(5) 3_565 2_665
C4 Th1 C2 47.57(5) 2_665 2_665
C4 Th1 C2 96.75(5) . 2_665
C2 Th1 C2 114.04(3) . 2_665
C2 Th1 C2 114.04(3) 3_565 2_665
H1 Th1 C3 104.18(4) . 3_565
H2 Th1 C3 75.82(4) . 3_565
C5 Th1 C3 74.67(5) 2_665 3_565
C5 Th1 C3 47.69(5) 3_565 3_565
C5 Th1 C3 160.36(5) . 3_565
C1 Th1 C3 97.03(5) 2_665 3_565
C1 Th1 C3 148.76(5) . 3_565
C1 Th1 C3 47.63(5) 3_565 3_565
C4 Th1 C3 28.82(5) 3_565 3_565
C4 Th1 C3 85.39(5) 2_665 3_565
C4 Th1 C3 131.23(5) . 3_565
C2 Th1 C3 121.92(5) . 3_565
C2 Th1 C3 28.57(5) 3_565 3_565
C2 Th1 C3 122.15(5) 2_665 3_565
H1 Th1 C3 104.18(4) . 2_665
H2 Th1 C3 75.82(4) . 2_665
C5 Th1 C3 47.69(5) 2_665 2_665
C5 Th1 C3 160.36(5) 3_565 2_665
C5 Th1 C3 74.67(5) . 2_665
C1 Th1 C3 47.63(5) 2_665 2_665
C1 Th1 C3 97.02(5) . 2_665
C1 Th1 C3 148.76(5) 3_565 2_665
C4 Th1 C3 131.23(5) 3_565 2_665
C4 Th1 C3 28.83(5) 2_665 2_665
C4 Th1 C3 85.39(5) . 2_665
C2 Th1 C3 122.15(5) . 2_665
C2 Th1 C3 121.92(5) 3_565 2_665
C2 Th1 C3 28.57(5) 2_665 2_665
C3 Th1 C3 114.21(3) 3_565 2_665
H1 Th1 C3 104.17(4) . .
H2 Th1 C3 75.83(4) . .
C5 Th1 C3 160.36(5) 2_665 .
C5 Th1 C3 74.67(5) 3_565 .
C5 Th1 C3 47.69(5) . .
C1 Th1 C3 148.76(5) 2_665 .
C1 Th1 C3 47.63(5) . .
C1 Th1 C3 97.03(5) 3_565 .
C4 Th1 C3 85.39(5) 3_565 .
C4 Th1 C3 131.23(5) 2_665 .
C4 Th1 C3 28.82(5) . .
C2 Th1 C3 28.56(5) . .
C2 Th1 C3 122.15(5) 3_565 .
C2 Th1 C3 121.92(5) 2_665 .
C3 Th1 C3 114.21(3) 3_565 .
C3 Th1 C3 114.21(3) 2_665 .
C5 C1 C2 107.49(16) . .
C5 C1 C6 127.26(18) . .
C2 C1 C6 124.62(18) . .
C5 C1 Th1 73.83(10) . .
C2 C1 Th1 78.07(10) . .
C6 C1 Th1 121.25(14) . .
C1 C2 C3 108.22(16) . .
C1 C2 C7 124.50(17) . .
C3 C2 C7 126.41(17) . .
C1 C2 Th1 73.10(10) . .
C3 C2 Th1 75.74(10) . .
C7 C2 Th1 125.50(12) . .
C4 C3 C2 108.03(16) . .
C4 C3 C8 125.22(16) . .
C2 C3 C8 126.04(17) . .
C4 C3 Th1 73.14(10) . .
C2 C3 Th1 75.69(10) . .
C8 C3 Th1 124.71(12) . .
C5 C4 C3 107.51(16) . .
C5 C4 C9 126.88(18) . .
C3 C4 C9 125.14(17) . .
C5 C4 Th1 73.73(10) . .
C3 C4 Th1 78.03(10) . .
C9 C4 Th1 120.43(14) . .
C1 C5 C4 108.74(16) . .
C1 C5 Th1 76.86(10) . .
C4 C5 Th1 76.90(10) . .

loop_
_geom_bond_atom_site_label_1
_geom_bond_atom_site_label_2
_geom_bond_distance
Th1 Cnt 2.562
Th1 H1 2.29(9)
Th1 H2 2.41(12)
Th1 C5 2.7739(17)
Th1 C1 2.8126(18)
Th1 C4 2.8144(18)
Th1 C2 2.8761(17)
Th1 C3 2.8768(17)
C1 C5 1.414(3)
C1 C2 1.418(3)
C1 C6 1.509(3)
C2 C3 1.419(2)
C2 C7 1.502(3)
C3 C4 1.418(3)
C3 C8 1.503(2)
C4 C5 1.417(3)
C4 C9 1.510(3)
